data_4085541
loop_
_publ_author_name
'Evans, Daniel A.'
'Lee, Lucia Myongwon'
'Vargas-Baca, Ignacio'
'Cowley, Alan H.'

_publ_section_title
;
 Aggregation-Induced Emission of Bis(imino)acenaphthene Zinc Complexes:
 Photophysical Tuning via Methylation of the Flanking Aryl Substituents
;
_journal_issue 11
_journal_name_full Organometallics
_journal_page_first 2422
_journal_paper_doi 10.1021/om501191c
_journal_volume 34
_journal_year 2015
_chemical_formula_moiety 'C28 H24 Cl2 N2 Zn, C H2 Cl2'
_chemical_formula_sum 'C29 H26 Cl4 N2 Zn'
_chemical_formula_weight 609.69
_chemical_name_systematic
;
 ?
;
_space_group_crystal_system monoclinic
_space_group_IT_number 14
_space_group_name_Hall '-P 2ybc'
_space_group_name_H-M_alt 'P 1 21/c 1'
_symmetry_space_group_name_Hall '-P 2ybc'
_symmetry_space_group_name_H-M 'P 1 21/c 1'
_atom_sites_solution_hydrogens geom
_audit_creation_method SHELXL-2013
_cell_angle_alpha 90
_cell_angle_beta 98.6430(10)
_cell_angle_gamma 90
_cell_formula_units_Z 4
_cell_length_a 8.23390(10)
_cell_length_b 18.2260(2)
_cell_length_c 19.0885(2)
_cell_measurement_reflns_used 7729
_cell_measurement_temperature 133(2)
_cell_measurement_theta_max 74.1010
_cell_measurement_theta_min 4.6760
_cell_volume 2832.10(6)
_computing_cell_refinement 'CrysAlisPro V 1.171.37.31, Agilent Technologies'
_computing_data_collection 'CrysAlisPro V 1.171.37.31, Agilent Technologies'
_computing_data_reduction 'CrysAlisPro V 1.171.37.31, Agilent Technologies'
_computing_molecular_graphics 'XP SHELXTL/PC, Siemens Analytical'
_computing_publication_material 'XL SHELXTL/PC, Siemens Analytical'
_computing_structure_refinement 'Shelxl-2013, Sheldrick, G. M.'
_computing_structure_solution
;

SUPERFLIP.  Palatinus, L. and Chapuis, G., J. Appl. Cryst. 40, 786-790.
;
_diffrn_ambient_temperature 133(2)
_diffrn_measured_fraction_theta_full 1.000
_diffrn_measured_fraction_theta_max 0.972
_diffrn_measurement_device_type 'Agilent SuperNova with AtlasS2 detector'
_diffrn_radiation_type CuK\a
_diffrn_radiation_wavelength 1.54184
_diffrn_reflns_av_R_equivalents 0.0220
_diffrn_reflns_av_unetI/netI 0.0277
_diffrn_reflns_Laue_measured_fraction_full 1.000
_diffrn_reflns_Laue_measured_fraction_max 0.972
_diffrn_reflns_limit_h_max 9
_diffrn_reflns_limit_h_min -10
_diffrn_reflns_limit_k_max 16
_diffrn_reflns_limit_k_min -22
_diffrn_reflns_limit_l_max 20
_diffrn_reflns_limit_l_min -23
_diffrn_reflns_number 11042
_diffrn_reflns_point_group_measured_fraction_full 1.000
_diffrn_reflns_point_group_measured_fraction_max 0.972
_diffrn_reflns_theta_full 67.684
_diffrn_reflns_theta_max 74.273
_diffrn_reflns_theta_min 3.371
_diffrn_source 'sealed X-ray source'
_exptl_absorpt_coefficient_mu 4.833
_exptl_absorpt_correction_T_max 1.00000
_exptl_absorpt_correction_T_min 0.77598
_exptl_absorpt_correction_type multi-scan
_exptl_absorpt_process_details
;
CrysAlisPro, Agilent Technologies,
Version 1.171.37.31 (release 14-01-2014 CrysAlis171 .NET)
(compiled Jan 14 2014,18:38:05)
Empirical absorption correction using spherical harmonics,
 implemented in SCALE3 ABSPACK scaling algorithm.
;
_exptl_crystal_colour yellow
_exptl_crystal_density_diffrn 1.430
_exptl_crystal_description chunk
_exptl_crystal_F_000 1248
_exptl_crystal_size_max 0.380
_exptl_crystal_size_mid 0.360
_exptl_crystal_size_min 0.160
_refine_diff_density_max 0.537
_refine_diff_density_min -0.644
_refine_diff_density_rms 0.079
_refine_ls_extinction_method none
_refine_ls_goodness_of_fit_ref 1.066
_refine_ls_hydrogen_treatment constr
_refine_ls_matrix_type full
_refine_ls_number_parameters 329
_refine_ls_number_reflns 5611
_refine_ls_number_restraints 0
_refine_ls_restrained_S_all 1.066
_refine_ls_R_factor_all 0.0393
_refine_ls_R_factor_gt 0.0365
_refine_ls_shift/su_max 0.003
_refine_ls_shift/su_mean 0.000
_refine_ls_structure_factor_coef Fsqd
_refine_ls_weighting_details 'w=1/[\s^2^(Fo^2^)+(0.0484P)^2^+2.3615P] where P=(Fo^2^+2Fc^2^)/3'
_refine_ls_weighting_scheme calc
_refine_ls_wR_factor_gt 0.0969
_refine_ls_wR_factor_ref 0.0988
_reflns_Friedel_coverage 0.000
_reflns_number_gt 5203
_reflns_number_total 5611
_reflns_threshold_expression 'I > 2\s(I)'
_cod_data_source_file om501191c_si_002.cif
_cod_data_source_block shelx
_cod_depositor_comments 'Adding full bibliography for 4085532--4085543.cif.'
_cod_database_code 4085541
_shelx_space_group_comment
;
The symmetry employed for this shelxl refinement is uniquely defined
by the following loop, which should always be used as a source of
symmetry information in preference to the above space-group names.
They are only intended as comments.
;
_shelx_estimated_absorpt_t_min 0.261
_shelx_estimated_absorpt_t_max 0.512
_shelxl_version_number 2013-4

loop_
_space_group_symop_operation_xyz
'x, y, z'
'-x, y+1/2, -z+1/2'
'-x, -y, -z'
'x, -y-1/2, z-1/2'

loop_
_atom_site_label
_atom_site_type_symbol
_atom_site_fract_x
_atom_site_fract_y
_atom_site_fract_z
_atom_site_U_iso_or_equiv
_atom_site_adp_type
_atom_site_occupancy
_atom_site_site_symmetry_order
_atom_site_calc_flag
_atom_site_refinement_flags_posn
_atom_site_refinement_flags_adp
C1 C 0.9843(2) 0.57117(10) 0.86445(10) 0.0136(4) Uani 1 1 d . .
C2 C 0.8938(2) 0.50509(10) 0.87966(10) 0.0132(4) Uani 1 1 d . .
C3 C 0.8763(2) 0.43478(11) 0.85225(10) 0.0158(4) Uani 1 1 d . .
H3 H 0.9238 0.4218 0.8128 0.019 Uiso 1 1 calc R U
C4 C 0.7844(2) 0.38296(11) 0.88540(10) 0.0169(4) Uani 1 1 d . .
H4 H 0.7704 0.3360 0.8665 0.020 Uiso 1 1 calc R U
C5 C 0.7152(2) 0.39988(11) 0.94475(11) 0.0165(4) Uani 1 1 d . .
H5 H 0.6551 0.3645 0.9648 0.020 Uiso 1 1 calc R U
C6 C 0.7347(2) 0.47071(10) 0.97547(10) 0.0139(4) Uani 1 1 d . .
C7 C 0.8218(2) 0.52210(11) 0.94095(10) 0.0132(4) Uani 1 1 d . .
C8 C 0.6784(2) 0.49428(11) 1.03846(10) 0.0159(4) Uani 1 1 d . .
H8 H 0.6199 0.4621 1.0631 0.019 Uiso 1 1 calc R U
C9 C 0.7098(2) 0.56451(11) 1.06337(10) 0.0170(4) Uani 1 1 d . .
H9 H 0.6729 0.5784 1.1051 0.020 Uiso 1 1 calc R U
C10 C 0.7962(2) 0.61641(11) 1.02782(10) 0.0161(4) Uani 1 1 d . .
H10 H 0.8152 0.6637 1.0456 0.019 Uiso 1 1 calc R U
C11 C 0.8516(2) 0.59497(10) 0.96602(10) 0.0129(4) Uani 1 1 d . .
C12 C 0.9531(2) 0.62896(10) 0.91831(9) 0.0133(4) Uani 1 1 d . .
C13 C 1.1213(2) 0.53710(11) 0.76866(10) 0.0152(4) Uani 1 1 d . .
C14 C 1.2843(3) 0.51864(11) 0.76648(10) 0.0183(4) Uani 1 1 d . .
H14 H 1.3680 0.5394 0.7985 0.022 Uiso 1 1 calc R U
C15 C 1.3212(3) 0.46863(12) 0.71570(11) 0.0221(4) Uani 1 1 d . .
C16 C 1.1939(3) 0.44078(11) 0.66683(11) 0.0226(4) Uani 1 1 d . .
H16 H 1.2182 0.4074 0.6330 0.027 Uiso 1 1 calc R U
C17 C 1.0307(3) 0.46143(12) 0.66696(10) 0.0203(4) Uani 1 1 d . .
C18 C 0.9957(2) 0.51007(11) 0.71850(10) 0.0172(4) Uani 1 1 d . .
H18 H 0.8879 0.5247 0.7195 0.021 Uiso 1 1 calc R U
C19 C 1.4975(3) 0.44737(16) 0.71265(15) 0.0374(6) Uani 1 1 d . .
H19A H 1.5006 0.3992 0.6925 0.056 Uiso 1 1 calc R U
H19B H 1.5584 0.4474 0.7597 0.056 Uiso 1 1 calc R U
H19C H 1.5454 0.4820 0.6838 0.056 Uiso 1 1 calc R U
C20 C 0.8948(3) 0.43161(14) 0.61245(12) 0.0299(5) Uani 1 1 d . .
H20A H 0.8518 0.3875 0.6301 0.045 Uiso 1 1 calc R U
H20B H 0.9375 0.4210 0.5694 0.045 Uiso 1 1 calc R U
H20C H 0.8087 0.4674 0.6031 0.045 Uiso 1 1 calc R U
C21 C 0.9936(2) 0.74965(11) 0.96350(10) 0.0152(4) Uani 1 1 d . .
C22 C 1.1269(3) 0.77815(11) 1.00832(10) 0.0170(4) Uani 1 1 d . .
H22 H 1.2324 0.7612 1.0059 0.020 Uiso 1 1 calc R U
C23 C 1.1015(3) 0.83231(11) 1.05697(11) 0.0201(4) Uani 1 1 d . .
C24 C 0.9432(3) 0.85868(12) 1.05729(11) 0.0224(4) Uani 1 1 d . .
H24 H 0.9257 0.8946 1.0899 0.027 Uiso 1 1 calc R U
C25 C 0.8097(3) 0.83277(11) 1.01006(11) 0.0204(4) Uani 1 1 d . .
C26 C 0.8359(3) 0.77732(11) 0.96276(11) 0.0186(4) Uani 1 1 d . .
H26 H 0.7487 0.7590 0.9310 0.022 Uiso 1 1 calc R U
C27 C 1.2437(3) 0.86198(14) 1.10816(13) 0.0315(5) Uani 1 1 d . .
H27A H 1.2214 0.8562 1.1558 0.047 Uiso 1 1 calc R U
H27B H 1.2585 0.9131 1.0986 0.047 Uiso 1 1 calc R U
H27C H 1.3419 0.8355 1.1026 0.047 Uiso 1 1 calc R U
C28 C 0.6396(3) 0.86405(14) 1.01019(14) 0.0335(5) Uani 1 1 d . .
H28A H 0.6315 0.9109 0.9869 0.050 Uiso 1 1 calc R U
H28B H 0.6198 0.8699 1.0582 0.050 Uiso 1 1 calc R U
H28C H 0.5594 0.8312 0.9856 0.050 Uiso 1 1 calc R U
C29 C 0.6610(4) 0.73904(16) 0.74749(16) 0.0437(7) Uani 1 1 d . .
H29A H 0.7700 0.7554 0.7678 0.052 Uiso 1 1 calc R U
H29B H 0.5851 0.7540 0.7790 0.052 Uiso 1 1 calc R U
Cl1 Cl 1.43784(7) 0.69113(3) 0.89440(3) 0.03185(14) Uani 1 1 d . .
Cl2 Cl 1.10376(9) 0.77008(3) 0.75301(3) 0.04070(17) Uani 1 1 d . .
Cl3 Cl 0.65983(10) 0.64274(4) 0.74024(4) 0.0514(2) Uani 1 1 d . .
Cl4 Cl 0.60428(10) 0.78068(4) 0.66405(5) 0.0555(2) Uani 1 1 d . .
N1 N 1.08554(19) 0.58725(9) 0.82169(8) 0.0135(3) Uani 1 1 d . .
N2 N 1.0218(2) 0.69188(9) 0.91565(9) 0.0147(3) Uani 1 1 d . .
Zn1 Zn 1.18108(3) 0.69366(2) 0.83995(2) 0.01793(9) Uani 1 1 d . .

loop_
_atom_site_aniso_label
_atom_site_aniso_U_11
_atom_site_aniso_U_22
_atom_site_aniso_U_33
_atom_site_aniso_U_23
_atom_site_aniso_U_13
_atom_site_aniso_U_12
C1 0.0160(9) 0.0135(9) 0.0107(8) -0.0011(7) 0.0005(7) 0.0010(7)
C2 0.0148(8) 0.0125(9) 0.0124(8) 0.0005(7) 0.0021(7) -0.0004(7)
C3 0.0193(9) 0.0148(9) 0.0136(9) -0.0006(7) 0.0037(7) -0.0006(7)
C4 0.0213(9) 0.0099(9) 0.0192(9) -0.0011(7) 0.0025(8) -0.0020(7)
C5 0.0167(9) 0.0125(9) 0.0205(9) 0.0022(7) 0.0037(7) -0.0027(7)
C6 0.0133(8) 0.0133(9) 0.0150(9) 0.0033(7) 0.0018(7) 0.0001(7)
C7 0.0129(8) 0.0148(9) 0.0118(8) 0.0010(7) 0.0013(7) 0.0004(7)
C8 0.0146(9) 0.0179(10) 0.0155(9) 0.0050(7) 0.0035(7) 0.0007(7)
C9 0.0194(9) 0.0188(10) 0.0136(9) 0.0018(7) 0.0052(7) 0.0026(8)
C10 0.0199(9) 0.0145(9) 0.0145(9) -0.0008(7) 0.0046(7) 0.0007(8)
C11 0.0157(8) 0.0111(9) 0.0121(8) 0.0004(7) 0.0021(7) 0.0006(7)
C12 0.0171(9) 0.0130(9) 0.0096(8) -0.0013(7) 0.0018(7) 0.0017(7)
C13 0.0243(10) 0.0124(9) 0.0102(8) 0.0008(7) 0.0065(7) -0.0015(7)
C14 0.0233(10) 0.0180(10) 0.0141(9) 0.0028(8) 0.0048(7) -0.0002(8)
C15 0.0270(11) 0.0223(11) 0.0186(9) 0.0039(8) 0.0089(8) 0.0050(9)
C16 0.0369(12) 0.0151(10) 0.0181(10) -0.0023(8) 0.0117(9) 0.0041(9)
C17 0.0310(11) 0.0170(10) 0.0130(9) 0.0004(8) 0.0042(8) -0.0024(8)
C18 0.0203(9) 0.0171(9) 0.0150(9) 0.0002(8) 0.0049(7) -0.0005(8)
C19 0.0308(13) 0.0458(16) 0.0372(14) -0.0056(12) 0.0105(10) 0.0115(11)
C20 0.0373(13) 0.0290(12) 0.0229(11) -0.0111(9) 0.0028(9) -0.0031(10)
C21 0.0248(10) 0.0108(9) 0.0114(8) 0.0000(7) 0.0075(7) -0.0030(7)
C22 0.0223(10) 0.0143(9) 0.0149(9) 0.0015(7) 0.0039(7) -0.0015(8)
C23 0.0290(11) 0.0157(9) 0.0157(9) -0.0017(8) 0.0036(8) -0.0029(8)
C24 0.0335(12) 0.0165(10) 0.0189(10) -0.0051(8) 0.0096(8) 0.0009(9)
C25 0.0250(10) 0.0147(9) 0.0233(10) 0.0009(8) 0.0093(8) 0.0018(8)
C26 0.0219(10) 0.0164(10) 0.0180(9) 0.0002(8) 0.0048(8) -0.0034(8)
C27 0.0333(12) 0.0314(13) 0.0279(12) -0.0153(10) -0.0010(10) -0.0009(10)
C28 0.0298(12) 0.0334(13) 0.0392(13) -0.0082(11) 0.0112(10) 0.0060(10)
C29 0.0549(17) 0.0364(15) 0.0419(15) 0.0066(12) 0.0141(13) -0.0002(13)
Cl1 0.0235(3) 0.0407(3) 0.0318(3) -0.0033(2) 0.0057(2) -0.0120(2)
Cl2 0.0682(4) 0.0275(3) 0.0288(3) 0.0134(2) 0.0153(3) -0.0010(3)
Cl3 0.0610(5) 0.0337(4) 0.0610(5) 0.0143(3) 0.0139(4) 0.0187(3)
Cl4 0.0589(5) 0.0459(4) 0.0604(5) 0.0280(4) 0.0043(4) -0.0008(3)
N1 0.0177(8) 0.0123(8) 0.0110(7) -0.0014(6) 0.0035(6) -0.0017(6)
N2 0.0187(8) 0.0124(8) 0.0137(7) -0.0020(6) 0.0048(6) -0.0020(6)
Zn1 0.02441(16) 0.01515(15) 0.01595(15) -0.00179(10) 0.00865(11) -0.00627(10)

loop_
_atom_type_symbol
_atom_type_description
_atom_type_scat_dispersion_real
_atom_type_scat_dispersion_imag
_atom_type_scat_source
C C 0.0181 0.0091 'International Tables Vol C Tables 4.2.6.8 and 6.1.1.4'
H H 0.0000 0.0000 'International Tables Vol C Tables 4.2.6.8 and 6.1.1.4'
Cl Cl 0.3639 0.7018 'International Tables Vol C Tables 4.2.6.8 and 6.1.1.4'
N N 0.0311 0.0180 'International Tables Vol C Tables 4.2.6.8 and 6.1.1.4'
Zn Zn -1.5491 0.6778 'International Tables Vol C Tables 4.2.6.8 and 6.1.1.4'

loop_
_geom_angle_atom_site_label_1
_geom_angle_atom_site_label_2
_geom_angle_atom_site_label_3
_geom_angle
N1 C1 C2 135.20(18)
N1 C1 C12 117.60(17)
C2 C1 C12 107.00(15)
C3 C2 C7 118.67(18)
C3 C2 C1 135.45(18)
C7 C2 C1 105.69(16)
C2 C3 C4 118.75(18)
C5 C4 C3 122.18(18)
C4 C5 C6 120.61(18)
C7 C6 C5 116.62(17)
C7 C6 C8 116.82(18)
C5 C6 C8 126.54(18)
C6 C7 C11 122.72(17)
C6 C7 C2 123.12(18)
C11 C7 C2 114.10(17)
C9 C8 C6 120.39(18)
C8 C9 C10 122.52(18)
C11 C10 C9 118.26(18)
C10 C11 C7 119.28(18)
C10 C11 C12 134.71(18)
C7 C11 C12 105.78(16)
N2 C12 C11 134.39(17)
N2 C12 C1 118.16(17)
C11 C12 C1 107.34(16)
C18 C13 C14 121.00(18)
C18 C13 N1 120.31(18)
C14 C13 N1 118.63(17)
C13 C14 C15 119.33(19)
C16 C15 C14 118.9(2)
C16 C15 C19 120.8(2)
C14 C15 C19 120.2(2)
C15 C16 C17 121.95(19)
C18 C17 C16 118.44(19)
C18 C17 C20 120.5(2)
C16 C17 C20 121.03(19)
C17 C18 C13 120.24(19)
C22 C21 C26 121.41(18)
C22 C21 N2 118.61(18)
C26 C21 N2 119.96(18)
C21 C22 C23 119.51(19)
C24 C23 C22 118.88(19)
C24 C23 C27 120.71(19)
C22 C23 C27 120.4(2)
C23 C24 C25 121.88(19)
C26 C25 C24 118.75(19)
C26 C25 C28 120.5(2)
C24 C25 C28 120.7(2)
C21 C26 C25 119.44(19)
Cl3 C29 Cl4 111.13(17)
C1 N1 C13 121.81(16)
C1 N1 Zn1 111.55(13)
C13 N1 Zn1 126.63(12)
C12 N2 C21 121.07(16)
C12 N2 Zn1 111.53(13)
C21 N2 Zn1 127.30(12)
N2 Zn1 N1 80.94(6)
N2 Zn1 Cl2 113.12(5)
N1 Zn1 Cl2 113.75(5)
N2 Zn1 Cl1 109.23(5)
N1 Zn1 Cl1 111.48(5)
Cl2 Zn1 Cl1 121.24(3)

loop_
_geom_bond_atom_site_label_1
_geom_bond_atom_site_label_2
_geom_bond_distance
C1 N1 1.285(3)
C1 C2 1.468(3)
C1 C12 1.520(2)
C2 C3 1.384(3)
C2 C7 1.423(3)
C3 C4 1.417(3)
C4 C5 1.378(3)
C5 C6 1.417(3)
C6 C7 1.403(3)
C6 C8 1.419(3)
C7 C11 1.421(3)
C8 C9 1.376(3)
C9 C10 1.416(3)
C10 C11 1.383(3)
C11 C12 1.463(3)
C12 N2 1.283(3)
C13 C18 1.390(3)
C13 C14 1.391(3)
C13 N1 1.427(2)
C14 C15 1.397(3)
C15 C16 1.390(3)
C15 C19 1.512(3)
C16 C17 1.396(3)
C17 C18 1.386(3)
C17 C20 1.510(3)
C21 C22 1.387(3)
C21 C26 1.391(3)
C21 N2 1.435(2)
C22 C23 1.393(3)
C23 C24 1.390(3)
C23 C27 1.509(3)
C24 C25 1.395(3)
C25 C26 1.393(3)
C25 C28 1.513(3)
C29 Cl3 1.760(3)
C29 Cl4 1.763(3)
Cl1 Zn1 2.2117(6)
Cl2 Zn1 2.1868(6)
N1 Zn1 2.1022(16)
N2 Zn1 2.0926(16)

loop_
_geom_torsion_atom_site_label_1
_geom_torsion_atom_site_label_2
_geom_torsion_atom_site_label_3
_geom_torsion_atom_site_label_4
_geom_torsion
N1 C1 C2 C3 -3.2(4)
C12 C1 C2 C3 -177.5(2)
N1 C1 C2 C7 171.5(2)
C12 C1 C2 C7 -2.9(2)
C7 C2 C3 C4 1.3(3)
C1 C2 C3 C4 175.4(2)
C2 C3 C4 C5 -1.4(3)
C3 C4 C5 C6 -0.4(3)
C4 C5 C6 C7 2.2(3)
C4 C5 C6 C8 -176.20(19)
C5 C6 C7 C11 -179.60(17)
C8 C6 C7 C11 -1.0(3)
C5 C6 C7 C2 -2.3(3)
C8 C6 C7 C2 176.26(17)
C3 C2 C7 C6 0.6(3)
C1 C2 C7 C6 -175.13(17)
C3 C2 C7 C11 178.08(17)
C1 C2 C7 C11 2.4(2)
C7 C6 C8 C9 -0.1(3)
C5 C6 C8 C9 178.27(19)
C6 C8 C9 C10 0.9(3)
C8 C9 C10 C11 -0.5(3)
C9 C10 C11 C7 -0.7(3)
C9 C10 C11 C12 -174.3(2)
C6 C7 C11 C10 1.5(3)
C2 C7 C11 C10 -176.05(17)
C6 C7 C11 C12 176.76(17)
C2 C7 C11 C12 -0.7(2)
C10 C11 C12 N2 -3.0(4)
C7 C11 C12 N2 -177.3(2)
C10 C11 C12 C1 173.1(2)
C7 C11 C12 C1 -1.2(2)
N1 C1 C12 N2 3.9(3)
C2 C1 C12 N2 179.40(17)
N1 C1 C12 C11 -172.97(16)
C2 C1 C12 C11 2.6(2)
C18 C13 C14 C15 -4.0(3)
N1 C13 C14 C15 178.86(17)
C13 C14 C15 C16 2.5(3)
C13 C14 C15 C19 -179.6(2)
C14 C15 C16 C17 0.1(3)
C19 C15 C16 C17 -177.8(2)
C15 C16 C17 C18 -1.3(3)
C15 C16 C17 C20 178.8(2)
C16 C17 C18 C13 -0.2(3)
C20 C17 C18 C13 179.77(19)
C14 C13 C18 C17 2.8(3)
N1 C13 C18 C17 179.91(17)
C26 C21 C22 C23 4.3(3)
N2 C21 C22 C23 -177.61(17)
C21 C22 C23 C24 -2.7(3)
C21 C22 C23 C27 177.6(2)
C22 C23 C24 C25 -0.4(3)
C27 C23 C24 C25 179.3(2)
C23 C24 C25 C26 1.9(3)
C23 C24 C25 C28 -178.2(2)
C22 C21 C26 C25 -2.7(3)
N2 C21 C26 C25 179.21(18)
C24 C25 C26 C21 -0.4(3)
C28 C25 C26 C21 179.8(2)
C2 C1 N1 C13 6.9(3)
C12 C1 N1 C13 -179.14(16)
C2 C1 N1 Zn1 -174.09(18)
C12 C1 N1 Zn1 -0.2(2)
C18 C13 N1 C1 57.4(3)
C14 C13 N1 C1 -125.4(2)
C18 C13 N1 Zn1 -121.44(17)
C14 C13 N1 Zn1 55.7(2)
C11 C12 N2 C21 -6.1(3)
C1 C12 N2 C21 178.11(16)
C11 C12 N2 Zn1 170.51(18)
C1 C12 N2 Zn1 -5.3(2)
C22 C21 N2 C12 120.0(2)
C26 C21 N2 C12 -61.9(3)
C22 C21 N2 Zn1 -56.1(2)
C26 C21 N2 Zn1 122.06(17)
